data_9002840
loop_
_publ_author_name
'Redhammer, G. J.'
'Roth, G.'

_publ_section_title
;
 Single-crystal structure refinements and crystal chemistry of
 synthetic trioctahedral micas KM3(Al,Si)4O10(OH)2, where
 M = Ni, Mg, Co, Fe, Al
 Sample: Ann#1
;
_journal_name_full 'American Mineralogist'
_journal_page_first 1464
_journal_page_last 1476
_journal_volume 87
_journal_year 2002
_chemical_formula_sum 'Al F0.14 Fe2.68 H1.84 K0.93 Mg0.06 Mn0.18 Na0.07 O11.86 Si2.84 Ti0.09'
_chemical_name_mineral Annite
_space_group_IT_number 12
_symmetry_space_group_name_Hall '-C 2y'
_symmetry_space_group_name_H-M 'C 1 2/m 1'
_cell_angle_alpha 90
_cell_angle_beta 100.200
_cell_angle_gamma 90
_cell_length_a 5.4059
_cell_length_b 9.3639
_cell_length_c 10.3235
_cell_formula_units_Z 2
_cell_volume 514.320
_database_code_amcsd 0002929
_exptl_crystal_density_diffrn 3.256
_cod_original_formula_sum 'Si2.84 Al Fe2.68 Mg.06 Mn.18 Ti.09 (K.93 Na.07) O11.86 F.14 H1.84'
_cod_database_code 9002840

loop_
_space_group_symop_operation_xyz
x,y,z
1/2+x,1/2+y,z
x,-y,z
1/2+x,1/2-y,z
-x,y,-z
1/2-x,1/2+y,-z
-x,-y,-z
1/2-x,1/2-y,-z

loop_
_atom_site_aniso_label
_atom_site_aniso_U_11
_atom_site_aniso_U_22
_atom_site_aniso_U_33
_atom_site_aniso_U_12
_atom_site_aniso_U_13
_atom_site_aniso_U_23
SiT 0.01050 0.00970 0.01180 -0.00010 0.00120 0.00020
AlT 0.01050 0.00970 0.01180 -0.00010 0.00120 0.00020
FeT 0.01050 0.00970 0.01180 -0.00010 0.00120 0.00020
MgM1 0.01040 0.00870 0.01380 0.00000 0.00250 0.00000
FeM1 0.01040 0.00870 0.01380 0.00000 0.00250 0.00000
MnM1 0.01040 0.00870 0.01380 0.00000 0.00250 0.00000
TiM1 0.01040 0.00870 0.01380 0.00000 0.00250 0.00000
MgM2 0.00940 0.00950 0.01360 0.00000 0.00090 0.00000
FeM2 0.00940 0.00950 0.01360 0.00000 0.00090 0.00000
MnM2 0.00940 0.00950 0.01360 0.00000 0.00090 0.00000
TiM2 0.00940 0.00950 0.01360 0.00000 0.00090 0.00000
K 0.04200 0.04280 0.03170 0.00000 0.00150 0.00000
Na 0.04200 0.04280 0.03170 0.00000 0.00150 0.00000
O1 0.02900 0.03950 0.01900 -0.00220 0.00400 -0.00950
O2 0.04170 0.02280 0.02080 0.00000 0.00130 0.00000
O3 0.01430 0.01470 0.01540 -0.00010 0.00270 -0.00110
F4 0.01590 0.01420 0.02030 0.00000 0.00460 0.00000
O4 0.01590 0.01420 0.02030 0.00000 0.00460 0.00000

loop_
_atom_site_label
_atom_site_fract_x
_atom_site_fract_y
_atom_site_fract_z
_atom_site_occupancy
_atom_site_U_iso_or_equiv
SiT 0.57218 0.16660 0.22473 0.71000 0.01077
AlT 0.57218 0.16660 0.22473 0.25000 0.01077
FeT 0.57218 0.16660 0.22473 0.04000 0.01077
MgM1 0.00000 0.50000 0.50000 0.02000 0.01089
FeM1 0.00000 0.50000 0.50000 0.84000 0.01089
MnM1 0.00000 0.50000 0.50000 0.06000 0.01089
TiM1 0.00000 0.50000 0.50000 0.03000 0.01089
MgM2 0.00000 0.83209 0.50000 0.02000 0.01089
FeM2 0.00000 0.83209 0.50000 0.84000 0.01089
MnM2 0.00000 0.83209 0.50000 0.06000 0.01089
TiM2 0.00000 0.83209 0.50000 0.03000 0.01089
K 0.00000 0.00000 0.00000 0.93000 0.03952
Na 0.00000 0.00000 0.00000 0.07000 0.03952
O1 0.80853 0.24357 0.16801 1.00000 0.02926
O2 0.53927 0.00000 0.16774 1.00000 0.02900
O3 0.62887 0.16638 0.38846 1.00000 0.01469
F4 0.12753 0.00000 0.39288 0.07000 0.01659
O4 0.12753 0.00000 0.39288 0.93000 0.01659
H 0.10800 0.00000 0.31400 0.92000 0.02976

loop_
_cod_related_entry_id
_cod_related_entry_database
_cod_related_entry_code
1 AMCSD 0002929
